data_7006464
loop_
_publ_author_name
'Ghosh, Ananta Kumar'
'Ghoshal, Debajyoti'
'Zangrando, Ennio'
'Ribas, Joan'
'Chaudhuri, Nirmalendu Ray'

_publ_section_title
;
 Structural diversity in manganese squarate frameworks using N,N-donor
 chelating/bridging ligands: syntheses, crystal structures and magnetic
 properties.
;
_journal_issue 12
_journal_name_full 'Dalton transactions (Cambridge, England : 2003)'
_journal_page_first 1554
_journal_page_last 1563
_journal_paper_doi 10.1039/b510999j
_journal_year 2006
_chemical_formula_moiety 'C28 H18 Mn N4 O5, 4(H2 O)'
_chemical_formula_sum 'C28 H26 Mn N4 O9'
_chemical_formula_weight 617.47
_chemical_name_common
;catena-(aquo-bis(1,10-phenanthroline)-manganese(ii)-squarate)
tetrahydrate
;
_chemical_name_systematic
;
catena-[aquo-bis(1,10-phenanthroline)-manganese(II)-squarate]
tetrahydrate
;
_space_group_IT_number 2
_symmetry_cell_setting triclinic
_symmetry_space_group_name_Hall '-P 1'
_symmetry_space_group_name_H-M 'P -1'
_atom_sites_solution_hydrogens geom
_atom_sites_solution_primary direct
_atom_sites_solution_secondary difmap
_audit_creation_method SHELXL-97
_cell_angle_alpha 92.59(2)
_cell_angle_beta 101.83(2)
_cell_angle_gamma 110.98(2)
_cell_formula_units_Z 2
_cell_length_a 10.017(3)
_cell_length_b 11.446(4)
_cell_length_c 13.400(4)
_cell_measurement_temperature 293(2)
_cell_volume 1392.2(8)
_computing_cell_refinement 'Denzo-Scalepack (Macromol. Crystall., 1997)'
_computing_data_collection 'Nonius Xpress'
_computing_data_reduction 'Denzo-Scalepack (Macromol. Crystall., 1997)'
_computing_molecular_graphics 'Ortep3/windows (Farrugia,1997)'
_computing_publication_material 'Wingx 1.64.05 (Farrugia, 1999)'
_computing_structure_refinement 'SHELX97 (Sheldrick, 1998)'
_computing_structure_solution 'SHELX97 (Sheldrick, 1998)'
_diffrn_ambient_temperature 293(2)
_diffrn_measured_fraction_theta_full 0.908
_diffrn_measured_fraction_theta_max 0.908
_diffrn_measurement_device_type 'image plate dip1030'
_diffrn_measurement_method 'laser scanner'
_diffrn_radiation_monochromator graphite
_diffrn_radiation_source 'fine-focus sealed tube'
_diffrn_radiation_type Mok\a
_diffrn_radiation_wavelength 0.71073
_diffrn_reflns_av_R_equivalents 0.0449
_diffrn_reflns_av_sigmaI/netI 0.0725
_diffrn_reflns_limit_h_max 13
_diffrn_reflns_limit_h_min -12
_diffrn_reflns_limit_k_max 14
_diffrn_reflns_limit_k_min -15
_diffrn_reflns_limit_l_max 17
_diffrn_reflns_limit_l_min -17
_diffrn_reflns_number 14209
_diffrn_reflns_theta_full 28.38
_diffrn_reflns_theta_max 28.38
_diffrn_reflns_theta_min 2.41
_exptl_absorpt_coefficient_mu 0.536
_exptl_crystal_colour yellow
_exptl_crystal_density_diffrn 1.473
_exptl_crystal_density_method 'not measured'
_exptl_crystal_description plate
_exptl_crystal_F_000 638
_exptl_crystal_size_max 0.50
_exptl_crystal_size_mid 0.30
_exptl_crystal_size_min 0.12
_refine_diff_density_max 0.331
_refine_diff_density_min -0.281
_refine_diff_density_rms 0.050
_refine_ls_extinction_coef 0.0088(13)
_refine_ls_extinction_expression Fc^*^=kFc[1+0.001xFc^2^\l^3^/sin(2\q)]^-1/4^
_refine_ls_extinction_method SHELXL
_refine_ls_goodness_of_fit_ref 0.894
_refine_ls_hydrogen_treatment mixed
_refine_ls_matrix_type full
_refine_ls_number_parameters 414
_refine_ls_number_reflns 6349
_refine_ls_number_restraints 12
_refine_ls_restrained_S_all 0.893
_refine_ls_R_factor_all 0.0768
_refine_ls_R_factor_gt 0.0439
_refine_ls_shift/su_max 0.001
_refine_ls_shift/su_mean 0.000
_refine_ls_structure_factor_coef Fsqd
_refine_ls_weighting_details 'calc w=1/[\s^2^(Fo^2^)+(0.0492P)^2^] where P=(Fo^2^+2Fc^2^)/3'
_refine_ls_weighting_scheme calc
_refine_ls_wR_factor_gt 0.1020
_refine_ls_wR_factor_ref 0.1131
_reflns_number_gt 3791
_reflns_number_total 6349
_reflns_threshold_expression >2sigma(I)
_cod_data_source_file b510999j.txt
_cod_data_source_block ind356
_cod_database_code 7006464

loop_
_symmetry_equiv_pos_as_xyz
'x, y, z'
'-x, -y, -z'

loop_
_atom_site_label
_atom_site_type_symbol
_atom_site_fract_x
_atom_site_fract_y
_atom_site_fract_z
_atom_site_U_iso_or_equiv
_atom_site_adp_type
_atom_site_occupancy
_atom_site_symmetry_multiplicity
_atom_site_calc_flag
_atom_site_refinement_flags
_atom_site_disorder_assembly
_atom_site_disorder_group
Mn Mn 0.97081(4) 0.74219(3) 0.72179(3) 0.04493(13) Uani 1 1 d . . .
N1 N 1.04770(19) 0.93343(18) 0.66830(14) 0.0453(4) Uani 1 1 d . . .
N2 N 0.7709(2) 0.79789(19) 0.68463(16) 0.0513(5) Uani 1 1 d . . .
N3 N 1.0288(2) 0.81314(19) 0.89216(15) 0.0497(5) Uani 1 1 d . . .
N4 N 0.8555(2) 0.57585(19) 0.79701(16) 0.0534(5) Uani 1 1 d . . .
C1 C 1.1833(3) 0.9985(2) 0.65926(19) 0.0549(6) Uani 1 1 d . . .
H1 H 1.2548 0.9642 0.6771 0.066 Uiso 1 1 calc R . .
C2 C 1.2229(3) 1.1166(3) 0.6240(2) 0.0660(8) Uani 1 1 d . . .
H2 H 1.3185 1.1586 0.6174 0.079 Uiso 1 1 calc R . .
C3 C 1.1206(3) 1.1694(3) 0.5994(2) 0.0663(8) Uani 1 1 d . . .
H3 H 1.1456 1.2478 0.5757 0.080 Uiso 1 1 calc R . .
C4 C 0.9771(3) 1.1050(2) 0.61001(19) 0.0565(6) Uani 1 1 d . . .
C5 C 0.9451(2) 0.9859(2) 0.64374(17) 0.0459(5) Uani 1 1 d . . .
C6 C 0.7978(3) 0.9145(2) 0.65383(18) 0.0490(6) Uani 1 1 d . . .
C7 C 0.6900(3) 0.9668(3) 0.6326(2) 0.0628(7) Uani 1 1 d . . .
C8 C 0.5494(3) 0.8939(4) 0.6456(3) 0.0878(10) Uani 1 1 d . . .
H8 H 0.4745 0.9250 0.6335 0.105 Uiso 1 1 calc R . .
C9 C 0.5239(3) 0.7779(4) 0.6759(3) 0.0938(11) Uani 1 1 d . . .
H9 H 0.4311 0.7292 0.6841 0.113 Uiso 1 1 calc R . .
C10 C 0.6366(3) 0.7320(3) 0.6946(2) 0.0701(8) Uani 1 1 d . . .
H10 H 0.6169 0.6521 0.7149 0.084 Uiso 1 1 calc R . .
C11 C 1.1168(3) 0.9278(3) 0.9393(2) 0.0605(7) Uani 1 1 d . . .
H11 H 1.1556 0.9898 0.8993 0.073 Uiso 1 1 calc R . .
C12 C 1.1540(3) 0.9598(3) 1.0460(2) 0.0724(8) Uani 1 1 d . . .
H12 H 1.2163 1.0410 1.0762 0.087 Uiso 1 1 calc R . .
C13 C 1.0965(3) 0.8689(3) 1.1046(2) 0.0766(9) Uani 1 1 d . . .
H13 H 1.1207 0.8883 1.1757 0.092 Uiso 1 1 calc R . .
C14 C 1.0018(3) 0.7469(3) 1.0593(2) 0.0635(7) Uani 1 1 d . . .
C15 C 0.9726(3) 0.7227(2) 0.95157(19) 0.0514(6) Uani 1 1 d . . .
C16 C 0.8793(2) 0.5977(2) 0.90087(19) 0.0513(6) Uani 1 1 d . . .
C17 C 0.8167(3) 0.5020(3) 0.9595(2) 0.0628(7) Uani 1 1 d . . .
C18 C 0.7263(3) 0.3828(3) 0.9067(3) 0.0750(9) Uani 1 1 d . . .
H18 H 0.6823 0.3177 0.9425 0.090 Uiso 1 1 calc R . .
C19 C 0.7030(3) 0.3622(3) 0.8036(3) 0.0756(9) Uani 1 1 d . . .
H19 H 0.6436 0.2829 0.7680 0.091 Uiso 1 1 calc R . .
C20 C 0.7684(3) 0.4607(2) 0.7511(2) 0.0658(7) Uani 1 1 d . . .
H20 H 0.7503 0.4451 0.6799 0.079 Uiso 1 1 calc R . .
C21 C 0.8630(4) 1.1539(3) 0.5882(2) 0.0736(8) Uani 1 1 d . . .
H21 H 0.8834 1.2327 0.5657 0.088 Uiso 1 1 calc R . .
C22 C 0.7269(4) 1.0888(3) 0.5996(2) 0.0774(9) Uani 1 1 d . . .
H22 H 0.6555 1.1239 0.5858 0.093 Uiso 1 1 calc R . .
C23 C 0.9366(4) 0.6463(4) 1.1163(2) 0.0780(9) Uani 1 1 d . . .
H23 H 0.9557 0.6619 1.1876 0.094 Uiso 1 1 calc R . .
C24 C 0.8492(4) 0.5312(3) 1.0684(3) 0.0763(9) Uani 1 1 d . . .
H24 H 0.8084 0.4683 1.1071 0.092 Uiso 1 1 calc R . .
C25 C 0.9592(2) 0.5584(2) 0.53417(17) 0.0425(5) Uani 1 1 d . . .
C26 C 0.9307(3) 0.4965(2) 0.43009(18) 0.0489(6) Uani 1 1 d . . .
C27 C 0.4524(2) 0.9106(2) 0.96105(19) 0.0488(6) Uani 1 1 d . . .
C28 C 0.4776(2) 1.0363(2) 0.93158(19) 0.0502(6) Uani 1 1 d . . .
O1 O 0.90764(17) 0.62867(15) 0.57431(12) 0.0516(4) Uani 1 1 d . . .
O2 O 0.8482(2) 0.49229(18) 0.34489(14) 0.0700(5) Uani 1 1 d . . .
O3 O 0.39385(19) 0.79963(16) 0.91347(14) 0.0641(5) Uani 1 1 d . . .
O4 O 0.4507(2) 1.07893(17) 0.84872(14) 0.0681(5) Uani 1 1 d . . .
O1W O 1.18641(18) 0.73482(17) 0.74231(14) 0.0577(5) Uani 1 1 d D . .
H1A H 1.187(3) 0.6630(19) 0.722(2) 0.086 Uiso 1 1 d D . .
H1B H 1.255(3) 0.763(2) 0.7972(17) 0.086 Uiso 1 1 d D . .
O2W O 0.5745(3) 0.6610(3) 0.9228(2) 0.1124(9) Uani 1 1 d D . .
H2A H 0.533(5) 0.584(2) 0.933(4) 0.169 Uiso 1 1 d D . .
H2B H 0.505(4) 0.690(4) 0.918(4) 0.169 Uiso 1 1 d D . .
O3W O 0.3234(3) 0.2557(3) 0.86243(19) 0.0933(7) Uani 1 1 d D . .
H3A H 0.371(4) 0.207(3) 0.857(3) 0.140 Uiso 1 1 d D . .
H3B H 0.350(4) 0.284(4) 0.9269(16) 0.140 Uiso 1 1 d D . .
O4W O 0.3991(2) 0.4532(2) 0.7479(2) 0.0853(7) Uani 1 1 d D . .
H4A H 0.372(4) 0.390(3) 0.780(3) 0.128 Uiso 1 1 d D . .
H4B H 0.324(3) 0.471(3) 0.727(3) 0.128 Uiso 1 1 d D . .
O5W O 0.4142(15) 0.4243(14) 0.5402(12) 0.105(5) Uani 0.38(3) 1 d P . .
O6W O 0.4766(17) 0.3682(15) 0.5683(6) 0.153(7) Uani 0.62(3) 1 d P . .

loop_
_atom_site_aniso_label
_atom_site_aniso_U_11
_atom_site_aniso_U_22
_atom_site_aniso_U_33
_atom_site_aniso_U_23
_atom_site_aniso_U_13
_atom_site_aniso_U_12
Mn 0.0514(2) 0.0443(2) 0.0407(2) 0.00606(15) 0.01217(14) 0.01898(15)
N1 0.0469(10) 0.0471(11) 0.0394(11) 0.0042(9) 0.0079(8) 0.0162(8)
N2 0.0510(11) 0.0556(12) 0.0507(12) 0.0081(10) 0.0177(9) 0.0207(9)
N3 0.0520(11) 0.0527(12) 0.0452(12) 0.0019(10) 0.0134(9) 0.0200(9)
N4 0.0592(12) 0.0499(12) 0.0508(13) 0.0099(10) 0.0135(9) 0.0194(9)
C1 0.0522(14) 0.0579(16) 0.0479(15) 0.0076(12) 0.0097(10) 0.0137(11)
C2 0.0642(17) 0.0619(18) 0.0559(17) 0.0130(14) 0.0142(13) 0.0043(13)
C3 0.0819(19) 0.0472(15) 0.0545(17) 0.0130(13) 0.0055(13) 0.0112(14)
C4 0.0759(17) 0.0488(14) 0.0413(14) 0.0067(11) 0.0060(11) 0.0238(13)
C5 0.0535(13) 0.0466(13) 0.0351(12) 0.0008(10) 0.0061(9) 0.0190(10)
C6 0.0579(14) 0.0533(15) 0.0407(13) 0.0035(11) 0.0126(10) 0.0265(11)
C7 0.0689(17) 0.0750(19) 0.0579(17) 0.0083(14) 0.0160(13) 0.0423(15)
C8 0.070(2) 0.118(3) 0.099(3) 0.027(2) 0.0301(17) 0.057(2)
C9 0.0590(19) 0.119(3) 0.118(3) 0.034(3) 0.0397(18) 0.0387(19)
C10 0.0562(16) 0.0737(19) 0.083(2) 0.0199(16) 0.0268(14) 0.0209(14)
C11 0.0598(15) 0.0616(17) 0.0594(17) -0.0052(14) 0.0110(12) 0.0254(13)
C12 0.0679(18) 0.075(2) 0.068(2) -0.0189(17) 0.0074(14) 0.0276(15)
C13 0.083(2) 0.109(3) 0.0460(17) -0.0065(18) 0.0095(14) 0.0505(19)
C14 0.0701(17) 0.088(2) 0.0446(15) 0.0040(15) 0.0139(12) 0.0449(15)
C15 0.0547(14) 0.0664(16) 0.0427(14) 0.0107(12) 0.0155(10) 0.0313(12)
C16 0.0533(14) 0.0605(16) 0.0518(15) 0.0164(12) 0.0192(11) 0.0304(12)
C17 0.0645(16) 0.0752(19) 0.0686(19) 0.0331(15) 0.0314(13) 0.0384(15)
C18 0.0732(19) 0.0652(19) 0.101(3) 0.0360(18) 0.0399(18) 0.0293(15)
C19 0.0735(19) 0.0525(17) 0.098(3) 0.0203(17) 0.0282(17) 0.0155(13)
C20 0.0706(17) 0.0535(16) 0.0671(19) 0.0074(14) 0.0157(14) 0.0162(13)
C21 0.096(2) 0.0584(18) 0.072(2) 0.0171(15) 0.0089(16) 0.0405(16)
C22 0.096(2) 0.085(2) 0.072(2) 0.0135(17) 0.0136(17) 0.0612(19)
C23 0.096(2) 0.120(3) 0.0482(17) 0.0309(19) 0.0334(16) 0.065(2)
C24 0.093(2) 0.097(3) 0.069(2) 0.0407(19) 0.0439(17) 0.055(2)
C25 0.0480(11) 0.0389(12) 0.0398(13) 0.0064(10) 0.0089(9) 0.0160(9)
C26 0.0633(14) 0.0433(13) 0.0418(14) 0.0044(11) 0.0074(10) 0.0252(11)
C27 0.0475(12) 0.0447(13) 0.0495(15) 0.0057(11) 0.0035(10) 0.0165(10)
C28 0.0510(13) 0.0461(14) 0.0490(15) 0.0067(11) 0.0043(10) 0.0169(10)
O1 0.0609(9) 0.0537(10) 0.0461(10) -0.0008(8) 0.0092(7) 0.0312(8)
O2 0.0951(13) 0.0774(13) 0.0440(11) -0.0065(9) -0.0095(9) 0.0556(11)
O3 0.0768(12) 0.0447(10) 0.0573(12) -0.0006(8) -0.0051(9) 0.0193(9)
O4 0.0860(13) 0.0582(11) 0.0524(12) 0.0129(9) 0.0026(9) 0.0248(9)
O1W 0.0545(10) 0.0606(11) 0.0552(12) -0.0064(9) 0.0019(7) 0.0262(9)
O2W 0.122(2) 0.136(2) 0.099(2) 0.000(2) 0.0132(16) 0.080(2)
O3W 0.1153(18) 0.1053(19) 0.0798(17) 0.0151(15) 0.0181(14) 0.0679(15)
O4W 0.0850(15) 0.0785(16) 0.0986(19) 0.0241(13) 0.0136(12) 0.0409(13)
O5W 0.111(6) 0.123(7) 0.081(7) 0.031(5) 0.038(5) 0.035(6)
O6W 0.146(8) 0.147(9) 0.095(4) 0.022(4) 0.021(5) -0.026(6)

loop_
_atom_type_symbol
_atom_type_description
_atom_type_scat_dispersion_real
_atom_type_scat_dispersion_imag
_atom_type_scat_source
C C 0.0033 0.0016 'International Tables Vol C Tables 4.2.6.8 and 6.1.1.4'
H H 0.0000 0.0000 'International Tables Vol C Tables 4.2.6.8 and 6.1.1.4'
Mn Mn 0.3368 0.7283 'International Tables Vol C Tables 4.2.6.8 and 6.1.1.4'
N N 0.0061 0.0033 'International Tables Vol C Tables 4.2.6.8 and 6.1.1.4'
O O 0.0106 0.0060 'International Tables Vol C Tables 4.2.6.8 and 6.1.1.4'

loop_
_geom_angle_atom_site_label_1
_geom_angle_atom_site_label_2
_geom_angle_atom_site_label_3
_geom_angle
_geom_angle_site_symmetry_1
_geom_angle_site_symmetry_3
_geom_angle_publ_flag
O1W Mn O1 88.72(7) . . ?
O1W Mn N4 101.59(8) . . ?
O1 Mn N4 92.41(8) . . ?
O1W Mn N1 91.70(7) . . ?
O1 Mn N1 98.15(7) . . ?
N4 Mn N1 163.22(7) . . ?
O1W Mn N3 88.14(7) . . ?
O1 Mn N3 165.25(7) . . ?
N4 Mn N3 74.14(8) . . ?
N1 Mn N3 96.35(8) . . ?
O1W Mn N2 165.15(8) . . ?
O1 Mn N2 92.47(7) . . ?
N4 Mn N2 93.15(8) . . ?
N1 Mn N2 73.48(7) . . ?
N3 Mn N2 94.26(7) . . ?
C1 N1 C5 117.9(2) . . ?
C1 N1 Mn 125.82(17) . . ?
C5 N1 Mn 116.25(15) . . ?
C10 N2 C6 118.1(2) . . ?
C10 N2 Mn 126.83(19) . . ?
C6 N2 Mn 114.97(15) . . ?
C11 N3 C15 117.9(2) . . ?
C11 N3 Mn 127.64(18) . . ?
C15 N3 Mn 114.29(16) . . ?
C20 N4 C16 117.6(2) . . ?
C20 N4 Mn 127.11(19) . . ?
C16 N4 Mn 115.31(16) . . ?
N1 C1 C2 122.7(3) . . ?
C3 C2 C1 119.5(3) . . ?
C2 C3 C4 119.5(3) . . ?
C3 C4 C5 117.6(3) . . ?
C3 C4 C21 123.6(3) . . ?
C5 C4 C21 118.8(3) . . ?
N1 C5 C4 122.7(2) . . ?
N1 C5 C6 117.6(2) . . ?
C4 C5 C6 119.7(2) . . ?
N2 C6 C7 122.9(2) . . ?
N2 C6 C5 117.7(2) . . ?
C7 C6 C5 119.4(2) . . ?
C6 C7 C8 116.9(3) . . ?
C6 C7 C22 119.3(3) . . ?
C8 C7 C22 123.8(3) . . ?
C9 C8 C7 119.7(3) . . ?
C8 C9 C10 120.0(3) . . ?
N2 C10 C9 122.4(3) . . ?
N3 C11 C12 123.3(3) . . ?
C13 C12 C11 118.3(3) . . ?
C12 C13 C14 121.0(3) . . ?
C13 C14 C15 116.7(3) . . ?
C13 C14 C23 124.0(3) . . ?
C15 C14 C23 119.3(3) . . ?
N3 C15 C14 122.8(2) . . ?
N3 C15 C16 118.1(2) . . ?
C14 C15 C16 119.2(2) . . ?
N4 C16 C17 122.1(2) . . ?
N4 C16 C15 118.1(2) . . ?
C17 C16 C15 119.8(2) . . ?
C18 C17 C16 117.6(3) . . ?
C18 C17 C24 123.5(3) . . ?
C16 C17 C24 118.9(3) . . ?
C19 C18 C17 119.9(3) . . ?
C18 C19 C20 119.4(3) . . ?
N4 C20 C19 123.5(3) . . ?
C22 C21 C4 121.6(3) . . ?
C21 C22 C7 121.1(3) . . ?
C24 C23 C14 121.0(3) . . ?
C23 C24 C17 121.8(3) . . ?
O1 C25 C26 133.9(2) . . ?
O1 C25 C26 136.1(2) . 2_766 ?
C26 C25 C26 90.06(19) . 2_766 ?
O2 C26 C25 135.5(2) . . ?
O2 C26 C25 134.5(2) . 2_766 ?
C25 C26 C25 89.94(19) . 2_766 ?
O3 C27 C28 134.9(2) . . ?
O3 C27 C28 134.2(2) . 2_677 ?
C28 C27 C28 90.9(2) . 2_677 ?
O4 C28 C27 134.8(2) . . ?
O4 C28 C27 136.0(2) . 2_677 ?
C27 C28 C27 89.1(2) . 2_677 ?
C25 O1 Mn 133.80(15) . . ?

loop_
_geom_bond_atom_site_label_1
_geom_bond_atom_site_label_2
_geom_bond_distance
_geom_bond_site_symmetry_2
_geom_bond_publ_flag
Mn O1W 2.1531(18) . ?
Mn O1 2.1589(18) . ?
Mn N4 2.247(2) . ?
Mn N1 2.249(2) . ?
Mn N3 2.272(2) . ?
Mn N2 2.280(2) . ?
N1 C1 1.329(3) . ?
N1 C5 1.360(3) . ?
N2 C10 1.324(3) . ?
N2 C6 1.365(3) . ?
N3 C11 1.329(3) . ?
N3 C15 1.365(3) . ?
N4 C20 1.327(3) . ?
N4 C16 1.359(3) . ?
C1 C2 1.398(4) . ?
C2 C3 1.360(4) . ?
C3 C4 1.401(4) . ?
C4 C5 1.402(3) . ?
C4 C21 1.429(4) . ?
C5 C6 1.446(3) . ?
C6 C7 1.399(3) . ?
C7 C8 1.408(4) . ?
C7 C22 1.426(4) . ?
C8 C9 1.356(5) . ?
C9 C10 1.391(4) . ?
C11 C12 1.398(4) . ?
C12 C13 1.364(4) . ?
C13 C14 1.399(4) . ?
C14 C15 1.406(4) . ?
C14 C23 1.443(4) . ?
C15 C16 1.441(3) . ?
C16 C17 1.414(4) . ?
C17 C18 1.396(4) . ?
C17 C24 1.425(4) . ?
C18 C19 1.348(4) . ?
C19 C20 1.388(4) . ?
C21 C22 1.344(4) . ?
C23 C24 1.335(4) . ?
C25 O1 1.255(3) . ?
C25 C26 1.460(3) . ?
C25 C26 1.466(3) 2_766 ?
C26 O2 1.252(3) . ?
C26 C25 1.466(3) 2_766 ?
C27 O3 1.266(3) . ?
C27 C28 1.457(3) . ?
C27 C28 1.461(3) 2_677 ?
C28 O4 1.251(3) . ?
C28 C27 1.461(3) 2_677 ?
O5W O6W 1.076(10) . ?

loop_
_geom_hbond_atom_site_label_D
_geom_hbond_atom_site_label_H
_geom_hbond_atom_site_label_A
_geom_hbond_distance_DH
_geom_hbond_distance_HA
_geom_hbond_distance_DA
_geom_hbond_angle_DHA
_geom_hbond_site_symmetry_A
O1W H1A O2 0.858(16) 1.834(16) 2.675(3) 167(3) 2_766
O1W H1B O3 0.856(16) 1.779(17) 2.630(2) 172(3) 1_655
O2W H2A O4W 0.855(18) 2.65(5) 3.008(4) 106(4) .
O2W H2B O3 0.859(18) 1.955(19) 2.791(3) 164(4) .
O3W H3A O4 0.867(18) 1.909(19) 2.769(3) 171(4) 1_545
O3W H3B O2W 0.860(18) 1.987(19) 2.844(4) 174(4) 2_667
O4W H4A O3W 0.841(17) 1.918(18) 2.757(4) 175(4) .
O4W H4B O2 0.845(17) 1.988(18) 2.826(3) 171(4) 2_666

loop_
_geom_torsion_atom_site_label_1
_geom_torsion_atom_site_label_2
_geom_torsion_atom_site_label_3
_geom_torsion_atom_site_label_4
_geom_torsion
_geom_torsion_site_symmetry_1
_geom_torsion_site_symmetry_2
_geom_torsion_site_symmetry_3
_geom_torsion_site_symmetry_4
_geom_torsion_publ_flag
O1W Mn N1 C1 0.04(19) . . . . ?
O1 Mn N1 C1 -88.90(19) . . . . ?
N4 Mn N1 C1 142.7(2) . . . . ?
N3 Mn N1 C1 88.35(19) . . . . ?
N2 Mn N1 C1 -179.1(2) . . . . ?
O1W Mn N1 C5 -179.67(16) . . . . ?
O1 Mn N1 C5 91.38(16) . . . . ?
N4 Mn N1 C5 -37.1(3) . . . . ?
N3 Mn N1 C5 -91.36(16) . . . . ?
N2 Mn N1 C5 1.21(15) . . . . ?
O1W Mn N2 C10 177.9(3) . . . . ?
O1 Mn N2 C10 83.5(2) . . . . ?
N4 Mn N2 C10 -9.0(2) . . . . ?
N1 Mn N2 C10 -178.7(2) . . . . ?
N3 Mn N2 C10 -83.3(2) . . . . ?
O1W Mn N2 C6 -5.6(4) . . . . ?
O1 Mn N2 C6 -99.87(17) . . . . ?
N4 Mn N2 C6 167.58(17) . . . . ?
N1 Mn N2 C6 -2.10(16) . . . . ?
N3 Mn N2 C6 93.27(17) . . . . ?
O1W Mn N3 C11 75.2(2) . . . . ?
O1 Mn N3 C11 153.0(2) . . . . ?
N4 Mn N3 C11 177.8(2) . . . . ?
N1 Mn N3 C11 -16.3(2) . . . . ?
N2 Mn N3 C11 -90.1(2) . . . . ?
O1W Mn N3 C15 -100.14(17) . . . . ?
O1 Mn N3 C15 -22.4(3) . . . . ?
N4 Mn N3 C15 2.47(16) . . . . ?
N1 Mn N3 C15 168.36(16) . . . . ?
N2 Mn N3 C15 94.54(17) . . . . ?
O1W Mn N4 C20 -96.9(2) . . . . ?
O1 Mn N4 C20 -7.7(2) . . . . ?
N1 Mn N4 C20 121.4(3) . . . . ?
N3 Mn N4 C20 178.4(2) . . . . ?
N2 Mn N4 C20 84.9(2) . . . . ?
O1W Mn N4 C16 83.05(17) . . . . ?
O1 Mn N4 C16 172.24(16) . . . . ?
N1 Mn N4 C16 -58.7(3) . . . . ?
N3 Mn N4 C16 -1.62(15) . . . . ?
N2 Mn N4 C16 -95.16(17) . . . . ?
C5 N1 C1 C2 -1.2(4) . . . . ?
Mn N1 C1 C2 179.08(18) . . . . ?
N1 C1 C2 C3 1.3(4) . . . . ?
C1 C2 C3 C4 0.2(4) . . . . ?
C2 C3 C4 C5 -1.5(4) . . . . ?
C2 C3 C4 C21 178.6(3) . . . . ?
C1 N1 C5 C4 -0.2(3) . . . . ?
Mn N1 C5 C4 179.52(18) . . . . ?
C1 N1 C5 C6 -180.0(2) . . . . ?
Mn N1 C5 C6 -0.2(3) . . . . ?
C3 C4 C5 N1 1.5(4) . . . . ?
C21 C4 C5 N1 -178.5(2) . . . . ?
C3 C4 C5 C6 -178.7(2) . . . . ?
C21 C4 C5 C6 1.2(4) . . . . ?
C10 N2 C6 C7 0.0(4) . . . . ?
Mn N2 C6 C7 -176.89(19) . . . . ?
C10 N2 C6 C5 179.7(2) . . . . ?
Mn N2 C6 C5 2.8(3) . . . . ?
N1 C5 C6 N2 -1.7(3) . . . . ?
C4 C5 C6 N2 178.5(2) . . . . ?
N1 C5 C6 C7 177.9(2) . . . . ?
C4 C5 C6 C7 -1.8(3) . . . . ?
N2 C6 C7 C8 0.8(4) . . . . ?
C5 C6 C7 C8 -178.8(2) . . . . ?
N2 C6 C7 C22 -179.3(2) . . . . ?
C5 C6 C7 C22 1.1(4) . . . . ?
C6 C7 C8 C9 -1.0(5) . . . . ?
C22 C7 C8 C9 179.1(3) . . . . ?
C7 C8 C9 C10 0.4(6) . . . . ?
C6 N2 C10 C9 -0.6(4) . . . . ?
Mn N2 C10 C9 175.8(2) . . . . ?
C8 C9 C10 N2 0.4(5) . . . . ?
C15 N3 C11 C12 -0.1(4) . . . . ?
Mn N3 C11 C12 -175.26(19) . . . . ?
N3 C11 C12 C13 -0.3(4) . . . . ?
C11 C12 C13 C14 -0.5(4) . . . . ?
C12 C13 C14 C15 1.6(4) . . . . ?
C12 C13 C14 C23 -179.8(3) . . . . ?
C11 N3 C15 C14 1.3(4) . . . . ?
Mn N3 C15 C14 177.08(18) . . . . ?
C11 N3 C15 C16 -178.9(2) . . . . ?
Mn N3 C15 C16 -3.1(3) . . . . ?
C13 C14 C15 N3 -2.0(4) . . . . ?
C23 C14 C15 N3 179.3(2) . . . . ?
C13 C14 C15 C16 178.1(2) . . . . ?
C23 C14 C15 C16 -0.6(4) . . . . ?
C20 N4 C16 C17 1.1(4) . . . . ?
Mn N4 C16 C17 -178.83(18) . . . . ?
C20 N4 C16 C15 -179.4(2) . . . . ?
Mn N4 C16 C15 0.6(3) . . . . ?
N3 C15 C16 N4 1.7(3) . . . . ?
C14 C15 C16 N4 -178.5(2) . . . . ?
N3 C15 C16 C17 -178.8(2) . . . . ?
C14 C15 C16 C17 1.0(3) . . . . ?
N4 C16 C17 C18 -1.0(4) . . . . ?
C15 C16 C17 C18 179.5(2) . . . . ?
N4 C16 C17 C24 178.6(2) . . . . ?
C15 C16 C17 C24 -0.8(4) . . . . ?
C16 C17 C18 C19 0.7(4) . . . . ?
C24 C17 C18 C19 -178.9(3) . . . . ?
C17 C18 C19 C20 -0.6(5) . . . . ?
C16 N4 C20 C19 -0.9(4) . . . . ?
Mn N4 C20 C19 179.0(2) . . . . ?
C18 C19 C20 N4 0.7(5) . . . . ?
C3 C4 C21 C22 -179.9(3) . . . . ?
C5 C4 C21 C22 0.2(4) . . . . ?
C4 C21 C22 C7 -1.0(5) . . . . ?
C6 C7 C22 C21 0.3(5) . . . . ?
C8 C7 C22 C21 -179.8(3) . . . . ?
C13 C14 C23 C24 -178.7(3) . . . . ?
C15 C14 C23 C24 -0.1(4) . . . . ?
C14 C23 C24 C17 0.2(5) . . . . ?
C18 C17 C24 C23 179.8(3) . . . . ?
C16 C17 C24 C23 0.2(4) . . . . ?
O1 C25 C26 O2 1.1(5) . . . . ?
C26 C25 C26 O2 -179.4(4) 2_766 . . . ?
O1 C25 C26 C25 -179.5(3) . . . 2_766 ?
C26 C25 C26 C25 0.0 2_766 . . 2_766 ?
O3 C27 C28 O4 -0.4(5) . . . . ?
C28 C27 C28 O4 179.5(4) 2_677 . . . ?
O3 C27 C28 C27 -180.0(4) . . . 2_677 ?
C28 C27 C28 C27 0.0 2_677 . . 2_677 ?
C26 C25 O1 Mn -169.15(18) . . . . ?
C26 C25 O1 Mn 11.5(4) 2_766 . . . ?
O1W Mn O1 C25 18.6(2) . . . . ?
N4 Mn O1 C25 -82.9(2) . . . . ?
N1 Mn O1 C25 110.2(2) . . . . ?
N3 Mn O1 C25 -59.1(4) . . . . ?
N2 Mn O1 C25 -176.2(2) . . . . ?
